data_7039878
loop_
_publ_author_name
'Spallek, Tatiana'
'He\&s, Oliver'
'Meermann-Zimmermann, Melanie'
'Meermann, Christian'
'Klimpel, Michael G.'
'Estler, Frank'
'Schneider, David'
'Scherer, Wolfgang'
'Tafipolsky, Maxim'
'T\"ornroos, Karl W'
'Maichle-M\"ossmer, C\"acilia'
'Sirsch, Peter'
'Anwander, Reiner'

_publ_section_title
;
 Synthesis and structural diversity of trivalent rare-earth metal
 diisopropylamide complexes.
;
_journal_issue 35
_journal_name_full 'Dalton transactions (Cambridge, England : 2003)'
_journal_page_first 13750
_journal_page_last 13765
_journal_paper_doi 10.1039/c6dt01568a
_journal_volume 45
_journal_year 2016
_chemical_absolute_configuration unk
_chemical_formula_sum 'C32 H75 La N4 Na O2'
_chemical_formula_weight 705.82
_chemical_name_systematic
;
 ?
;
_space_group_crystal_system orthorhombic
_space_group_IT_number 19
_space_group_name_Hall 'P 2ac 2ab'
_space_group_name_H-M_alt 'P 21 21 21'
_symmetry_space_group_name_Hall 'P 2ac 2ab'
_symmetry_space_group_name_H-M 'P 21 21 21'
_atom_sites_solution_hydrogens geom
_audit_creation_method SHELXL-2013
_audit_update_record
;
2016-05-25 deposited with the CCDC.
2016-05-26 downloaded from the CCDC.
;
_cell_angle_alpha 90
_cell_angle_beta 90
_cell_angle_gamma 90
_cell_formula_units_Z 4
_cell_length_a 13.1495(9)
_cell_length_b 15.1703(10)
_cell_length_c 19.3237(13)
_cell_measurement_reflns_used 1088
_cell_measurement_temperature 100(2)
_cell_measurement_theta_max 62.41
_cell_measurement_theta_min 3.414
_cell_volume 3854.7(4)
_computing_cell_refinement 'APEX2 v2014.1-1 (Bruker AXS)'
_computing_data_collection 'COSMO v1.61'
_computing_data_reduction 'SAINT V8.27B (Bruker AXS Inc., 2012)'
_computing_structure_refinement 'SHELXL-2013 (Sheldrick, 2013)'
_computing_structure_solution 'SHELXS-97 (Sheldrick 2008)'
_diffrn_ambient_temperature 100(2)
_diffrn_measured_fraction_theta_full 0.999
_diffrn_measured_fraction_theta_max 0.998
_diffrn_measurement_device_type 'Smart Apex II Duo'
_diffrn_measurement_method omega/phi-scans
_diffrn_radiation_monochromator multilayer
_diffrn_radiation_source 'Imus-focus sealed tube'
_diffrn_radiation_type MoK\a
_diffrn_radiation_wavelength 0.71073
_diffrn_reflns_av_R_equivalents 0.0473
_diffrn_reflns_av_unetI/netI 0.0362
_diffrn_reflns_Laue_measured_fraction_full 0.999
_diffrn_reflns_Laue_measured_fraction_max 0.998
_diffrn_reflns_limit_h_max 18
_diffrn_reflns_limit_h_min -18
_diffrn_reflns_limit_k_max 21
_diffrn_reflns_limit_k_min -21
_diffrn_reflns_limit_l_max 27
_diffrn_reflns_limit_l_min -27
_diffrn_reflns_number 69772
_diffrn_reflns_point_group_measured_fraction_full 1.000
_diffrn_reflns_point_group_measured_fraction_max 0.996
_diffrn_reflns_theta_full 25.242
_diffrn_reflns_theta_max 30.580
_diffrn_reflns_theta_min 1.707
_exptl_absorpt_coefficient_mu 1.149
_exptl_absorpt_correction_T_max 0.9100
_exptl_absorpt_correction_T_min 0.7250
_exptl_absorpt_correction_type numerical
_exptl_absorpt_process_details sadabs
_exptl_crystal_colour colourless
_exptl_crystal_density_diffrn 1.216
_exptl_crystal_description plate
_exptl_crystal_F_000 1500
_exptl_crystal_size_max 0.300
_exptl_crystal_size_mid 0.200
_exptl_crystal_size_min 0.080
_refine_diff_density_max 0.623
_refine_diff_density_min -0.511
_refine_diff_density_rms 0.064
_refine_ls_abs_structure_details
;
 Flack x determined using 4543 quotients [(I+)-(I-)]/[(I+)+(I-)]
 (Parsons and Flack (2004), Acta Cryst. A60, s61).
;
_refine_ls_abs_structure_Flack -0.030(4)
_refine_ls_extinction_method none
_refine_ls_goodness_of_fit_ref 0.981
_refine_ls_hydrogen_treatment constr
_refine_ls_matrix_type full
_refine_ls_number_parameters 466
_refine_ls_number_reflns 11817
_refine_ls_number_restraints 130
_refine_ls_restrained_S_all 0.980
_refine_ls_R_factor_all 0.0336
_refine_ls_R_factor_gt 0.0273
_refine_ls_shift/su_max 0.002
_refine_ls_shift/su_mean 0.000
_refine_ls_structure_factor_coef Fsqd
_refine_ls_weighting_details 'w=1/[\s^2^(Fo^2^)+(0.0249P)^2^+1.5619P] where P=(Fo^2^+2Fc^2^)/3'
_refine_ls_weighting_scheme calc
_refine_ls_wR_factor_gt 0.0548
_refine_ls_wR_factor_ref 0.0572
_reflns_Friedel_coverage 0.818
_reflns_Friedel_fraction_full 1.000
_reflns_Friedel_fraction_max 0.994
_reflns_number_gt 10740
_reflns_number_total 11817
_reflns_threshold_expression 'I > 2\s(I)'
_cod_data_source_file c6dt01568a2.cif
_cod_data_source_block 3c_(azentts177)
_cod_depositor_comments 'Adding full bibliography for 7039866--7039885.cif.'
_cod_database_code 7039878
_shelx_space_group_comment
;
The symmetry employed for this shelxl refinement is uniquely defined
by the following loop, which should always be used as a source of
symmetry information in preference to the above space-group names.
They are only intended as comments.
;
_shelx_estimated_absorpt_t_min 0.724
_shelx_estimated_absorpt_t_max 0.914
_shelxl_version_number 2013-3

loop_
_space_group_symop_operation_xyz
'x, y, z'
'x+1/2, -y+1/2, -z'
'-x, y+1/2, -z+1/2'
'-x+1/2, -y, z+1/2'

loop_
_atom_site_label
_atom_site_type_symbol
_atom_site_fract_x
_atom_site_fract_y
_atom_site_fract_z
_atom_site_U_iso_or_equiv
_atom_site_adp_type
_atom_site_occupancy
_atom_site_site_symmetry_order
_atom_site_calc_flag
_atom_site_refinement_flags_posn
_atom_site_refinement_flags_adp
_atom_site_refinement_flags_occupancy
_atom_site_disorder_assembly
_atom_site_disorder_group
C2 C 0.2464(3) 0.7181(3) 1.0067(2) 0.0428(10) Uani 1 1 d . U . . .
H2A H 0.2104 0.7160 1.0511 0.051 Uiso 0.434(12) 1 calc R U P A 1
H2B H 0.1999 0.7389 0.9706 0.051 Uiso 0.434(12) 1 calc R U P A 1
H2C H 0.3042 0.7586 1.0103 0.051 Uiso 0.434(12) 1 calc R U P A 1
H2D H 0.2389 0.7197 1.0571 0.051 Uiso 0.566(12) 1 calc R U P A 2
H2E H 0.1805 0.7048 0.9854 0.051 Uiso 0.566(12) 1 calc R U P A 2
H2F H 0.2704 0.7756 0.9902 0.051 Uiso 0.566(12) 1 calc R U P A 2
C1 C 0.2870(7) 0.6205(6) 0.9871(5) 0.0197(17) Uani 0.434(12) 1 d . U P A 1
H1 H 0.2193 0.5927 0.9781 0.024 Uiso 0.434(12) 1 calc R U P A 1
C3 C 0.3105(10) 0.5777(6) 1.0313(4) 0.038(3) Uani 0.434(12) 1 d . U P A 1
H3A H 0.3570 0.5319 1.0147 0.057 Uiso 0.434(12) 1 calc R U P A 1
H3B H 0.2502 0.5500 1.0518 0.057 Uiso 0.434(12) 1 calc R U P A 1
H3C H 0.3449 0.6136 1.0664 0.057 Uiso 0.434(12) 1 calc R U P A 1
C1A C 0.3224(9) 0.6477(8) 0.9870(4) 0.043(3) Uani 0.566(12) 1 d . . P A 2
H1A H 0.3785 0.6915 0.9808 0.052 Uiso 0.566(12) 1 calc R U P A 2
C3A C 0.3778(6) 0.5991(5) 1.0381(3) 0.0309(18) Uani 0.566(12) 1 d . . P A 2
H3D H 0.4004 0.5429 1.0183 0.046 Uiso 0.566(12) 1 calc R U P A 2
H3E H 0.3339 0.5877 1.0781 0.046 Uiso 0.566(12) 1 calc R U P A 2
H3F H 0.4372 0.6333 1.0529 0.046 Uiso 0.566(12) 1 calc R U P A 2
C02 C 0.6914(4) 0.4258(3) 1.0487(2) 0.0558(12) Uani 1 1 d . U . . .
H02A H 0.6569 0.4025 1.0905 0.067 Uiso 0.434(12) 1 calc R U P A 1
H02B H 0.7607 0.4006 1.0465 0.067 Uiso 0.434(12) 1 calc R U P A 1
H02C H 0.7522 0.3892 1.0395 0.067 Uiso 0.566(12) 1 calc R U P A 2
H02D H 0.6691 0.4167 1.0972 0.067 Uiso 0.566(12) 1 calc R U P A 2
C01 C 0.6287(16) 0.4015(18) 0.9810(9) 0.045(4) Uani 0.47(2) 1 d . U P B 1
H01A H 0.6746 0.3841 0.9427 0.054 Uiso 0.47(2) 1 calc R U P B 1
H01B H 0.5801 0.3530 0.9900 0.054 Uiso 0.47(2) 1 calc R U P B 1
C03 C 0.6959(19) 0.526(2) 1.0510(9) 0.043(3) Uani 0.47(2) 1 d . U P B 1
H03A H 0.6825 0.5471 1.0987 0.052 Uiso 0.47(2) 1 calc R U P B 1
H03B H 0.7644 0.5465 1.0371 0.052 Uiso 0.47(2) 1 calc R U P B 1
C04 C 0.6180(14) 0.5623(9) 1.0028(8) 0.057(5) Uani 0.47(2) 1 d . U P B 1
H04A H 0.6490 0.6042 0.9696 0.068 Uiso 0.47(2) 1 calc R U P B 1
H04B H 0.5632 0.5927 1.0285 0.068 Uiso 0.47(2) 1 calc R U P B 1
C01A C 0.6126(16) 0.4076(13) 1.0016(10) 0.048(4) Uani 0.53(2) 1 d . U P B 2
H01C H 0.6371 0.3634 0.9678 0.058 Uiso 0.53(2) 1 calc R U P B 2
H01D H 0.5550 0.3810 1.0272 0.058 Uiso 0.53(2) 1 calc R U P B 2
C03A C 0.7112(19) 0.522(2) 1.0337(11) 0.068(5) Uani 0.53(2) 1 d . U P B 2
H03C H 0.6832 0.5594 1.0711 0.082 Uiso 0.53(2) 1 calc R U P B 2
H03D H 0.7851 0.5332 1.0299 0.082 Uiso 0.53(2) 1 calc R U P B 2
C04A C 0.6636(8) 0.5399(6) 0.9720(6) 0.040(3) Uani 0.53(2) 1 d . U P B 2
H04C H 0.7112 0.5308 0.9330 0.049 Uiso 0.53(2) 1 calc R U P B 2
H04D H 0.6402 0.6019 0.9712 0.049 Uiso 0.53(2) 1 calc R U P B 2
C4 C 0.3603(2) 0.69818(19) 0.8749(2) 0.0295(6) Uani 1 1 d . . . . .
H4 H 0.3098 0.7467 0.8818 0.035 Uiso 1 1 calc R U . C 1
C06 C 0.7007(4) 0.4557(3) 0.7235(2) 0.0490(11) Uani 1 1 d . . . . .
H06A H 0.6642 0.4285 0.6842 0.059 Uiso 0.799(17) 1 calc R U P D 1
H06B H 0.7709 0.4323 0.7247 0.059 Uiso 0.799(17) 1 calc R U P D 1
H06C H 0.6881 0.4452 0.6737 0.059 Uiso 0.201(17) 1 calc R U P D 2
H06D H 0.7610 0.4214 0.7383 0.059 Uiso 0.201(17) 1 calc R U P D 2
C05 C 0.6470(6) 0.4362(5) 0.7901(5) 0.0491(18) Uani 0.799(17) 1 d . . P D 1
H05A H 0.6022 0.3841 0.7851 0.059 Uiso 0.799(17) 1 calc R U P D 1
H05B H 0.6965 0.4247 0.8276 0.059 Uiso 0.799(17) 1 calc R U P D 1
C07 C 0.7019(8) 0.5540(7) 0.7162(5) 0.048(2) Uani 0.799(17) 1 d . . P D 1
H07A H 0.6668 0.5723 0.6733 0.058 Uiso 0.799(17) 1 calc R U P D 1
H07B H 0.7727 0.5763 0.7150 0.058 Uiso 0.799(17) 1 calc R U P D 1
C08 C 0.6468(8) 0.5884(6) 0.7790(6) 0.056(2) Uani 0.799(17) 1 d . . P D 1
H08A H 0.6959 0.6087 0.8144 0.067 Uiso 0.799(17) 1 calc R U P D 1
H08B H 0.6020 0.6383 0.7663 0.067 Uiso 0.799(17) 1 calc R U P D 1
C05A C 0.609(2) 0.433(2) 0.7662(19) 0.0491(18) Uani 0.201(17) 1 d . U P D 2
H05C H 0.5510 0.4162 0.7363 0.059 Uiso 0.201(17) 1 calc R U P D 2
H05D H 0.6241 0.3835 0.7982 0.059 Uiso 0.201(17) 1 calc R U P D 2
C07A C 0.715(4) 0.558(3) 0.7393(15) 0.056(9) Uani 0.201(17) 1 d . U P D 2
H07C H 0.7875 0.5731 0.7470 0.067 Uiso 0.201(17) 1 calc R U P D 2
H07D H 0.6880 0.5950 0.7011 0.067 Uiso 0.201(17) 1 calc R U P D 2
C08A C 0.660(4) 0.569(3) 0.798(3) 0.056(2) Uani 0.201(17) 1 d . U P D 2
H08C H 0.7058 0.5638 0.8384 0.067 Uiso 0.201(17) 1 calc R U P D 2
H08D H 0.6316 0.6300 0.7984 0.067 Uiso 0.201(17) 1 calc R U P D 2
C5 C 0.4660(14) 0.7378(12) 0.8828(10) 0.0314(19) Uani 0.42(2) 1 d . . P E 1
H5A H 0.4699 0.7703 0.9265 0.047 Uiso 0.42(2) 1 calc R U P E 1
H5B H 0.4793 0.7780 0.8441 0.047 Uiso 0.42(2) 1 calc R U P E 1
H5C H 0.5168 0.6905 0.8827 0.047 Uiso 0.42(2) 1 calc R U P E 1
C5A C 0.4654(10) 0.7268(9) 0.9071(7) 0.0314(19) Uani 0.58(2) 1 d . . P E 2
H5A1 H 0.4561 0.7414 0.9560 0.047 Uiso 0.58(2) 1 calc R U P E 2
H5A2 H 0.4914 0.7785 0.8823 0.047 Uiso 0.58(2) 1 calc R U P E 2
H5A3 H 0.5141 0.6782 0.9028 0.047 Uiso 0.58(2) 1 calc R U P E 2
C6 C 0.3620(3) 0.6764(3) 0.79900(19) 0.0367(9) Uani 1 1 d . . . . .
H6A H 0.2941 0.6575 0.7843 0.055 Uiso 1 1 calc R U . . .
H6B H 0.4108 0.6287 0.7906 0.055 Uiso 1 1 calc R U . . .
H6C H 0.3823 0.7287 0.7726 0.055 Uiso 1 1 calc R U . . .
C7 C 0.0264(2) 0.4531(2) 1.01593(17) 0.0262(7) Uani 1 1 d . . . . .
H7 H -0.0376 0.4176 1.0156 0.031 Uiso 1 1 calc R U . . .
C8 C -0.0009(3) 0.5473(3) 1.0369(2) 0.0370(9) Uani 1 1 d . . . . .
H8A H -0.0516 0.5710 1.0047 0.055 Uiso 1 1 calc R U . . .
H8B H 0.0603 0.5842 1.0356 0.055 Uiso 1 1 calc R U . . .
H8C H -0.0288 0.5473 1.0839 0.055 Uiso 1 1 calc R U . . .
C9 C 0.0978(3) 0.4129(2) 1.06951(17) 0.0312(7) Uani 1 1 d . . . . .
H9A H 0.1130 0.3518 1.0568 0.047 Uiso 1 1 calc R U . . .
H9B H 0.0652 0.4142 1.1151 0.047 Uiso 1 1 calc R U . . .
H9C H 0.1611 0.4470 1.0711 0.047 Uiso 1 1 calc R U . . .
C10 C 0.0232(2) 0.3865(2) 0.89988(16) 0.0246(6) Uani 1 1 d . . . . .
H10 H 0.0582 0.3927 0.8549 0.030 Uiso 1 1 calc R U . . .
C11 C 0.0396(3) 0.2912(2) 0.92267(18) 0.0301(7) Uani 1 1 d . . . . .
H11A H 0.1124 0.2806 0.9299 0.045 Uiso 1 1 calc R U . . .
H11B H 0.0142 0.2512 0.8868 0.045 Uiso 1 1 calc R U . . .
H11C H 0.0028 0.2805 0.9660 0.045 Uiso 1 1 calc R U . . .
C12 C -0.0911(2) 0.4012(2) 0.8847(2) 0.0357(8) Uani 1 1 d . . . . .
H12A H -0.1010 0.4602 0.8653 0.054 Uiso 1 1 calc R U . . .
H12B H -0.1300 0.3958 0.9278 0.054 Uiso 1 1 calc R U . . .
H12C H -0.1148 0.3569 0.8515 0.054 Uiso 1 1 calc R U . . .
C13 C 0.3289(2) 0.32138(18) 0.88231(16) 0.0193(6) Uani 1 1 d . . . . .
H13 H 0.2712 0.2806 0.8717 0.023 Uiso 1 1 calc R U . . .
C14 C 0.3250(2) 0.3430(2) 0.95916(15) 0.0248(7) Uani 1 1 d . . . . .
H14A H 0.2626 0.3758 0.9693 0.037 Uiso 1 1 calc R U . . .
H14B H 0.3842 0.3789 0.9716 0.037 Uiso 1 1 calc R U . . .
H14C H 0.3258 0.2882 0.9860 0.037 Uiso 1 1 calc R U . . .
C15 C 0.4282(3) 0.2726(2) 0.8668(2) 0.0374(8) Uani 1 1 d . . . . .
H15A H 0.4281 0.2530 0.8184 0.056 Uiso 1 1 calc R U . . .
H15B H 0.4341 0.2213 0.8973 0.056 Uiso 1 1 calc R U . . .
H15C H 0.4859 0.3122 0.8746 0.056 Uiso 1 1 calc R U . . .
C16 C 0.3320(8) 0.3716(6) 0.7663(4) 0.022(2) Uani 0.424(12) 1 d . . P F 1
H16 H 0.3957 0.3362 0.7614 0.026 Uiso 0.424(12) 1 calc R U P F 1
C17 C 0.3332(9) 0.4520(7) 0.7224(4) 0.034(3) Uani 0.424(12) 1 d . . P F 1
H17A H 0.3925 0.4881 0.7343 0.051 Uiso 0.424(12) 1 calc R U P F 1
H17B H 0.2709 0.4861 0.7305 0.051 Uiso 0.424(12) 1 calc R U P F 1
H17C H 0.3368 0.4350 0.6736 0.051 Uiso 0.424(12) 1 calc R U P F 1
C16A C 0.2866(5) 0.4028(4) 0.7702(3) 0.0150(13) Uani 0.576(12) 1 d . . P A 2
H16A H 0.2401 0.4537 0.7614 0.018 Uiso 0.576(12) 1 calc R U P F 2
C17A C 0.3802(5) 0.4122(5) 0.7225(3) 0.0259(16) Uani 0.576(12) 1 d . . P A 2
H17D H 0.4203 0.4634 0.7369 0.039 Uiso 0.576(12) 1 calc R U P F 2
H17E H 0.3575 0.4201 0.6746 0.039 Uiso 0.576(12) 1 calc R U P F 2
H17F H 0.4220 0.3589 0.7258 0.039 Uiso 0.576(12) 1 calc R U P F 2
C18 C 0.2327(3) 0.3166(3) 0.74495(19) 0.0406(10) Uani 1 1 d . . . . .
H18A H 0.1770 0.3308 0.7767 0.061 Uiso 1 1 calc R U . F 1
H18B H 0.2477 0.2534 0.7475 0.061 Uiso 1 1 calc R U . F 1
H18C H 0.2128 0.3319 0.6976 0.061 Uiso 1 1 calc R U . F 1
C19 C 0.0533(2) 0.6722(2) 0.83324(17) 0.0250(7) Uani 1 1 d . . . . .
H19 H 0.0877 0.6680 0.8793 0.030 Uiso 1 1 calc R U . . .
C20 C -0.0613(3) 0.6668(3) 0.84855(19) 0.0364(8) Uani 1 1 d . . . . .
H20A H -0.0758 0.6125 0.8743 0.055 Uiso 1 1 calc R U . . .
H20B H -0.0992 0.6665 0.8049 0.055 Uiso 1 1 calc R U . . .
H20C H -0.0819 0.7179 0.8762 0.055 Uiso 1 1 calc R U . . .
C21 C 0.0801(3) 0.7635(2) 0.8052(2) 0.0400(9) Uani 1 1 d . . . . .
H21A H 0.1537 0.7675 0.7981 0.060 Uiso 1 1 calc R U . . .
H21B H 0.0586 0.8086 0.8385 0.060 Uiso 1 1 calc R U . . .
H21C H 0.0451 0.7730 0.7611 0.060 Uiso 1 1 calc R U . . .
C22 C 0.0541(2) 0.5939(2) 0.72141(17) 0.0261(7) Uani 1 1 d . . . . .
H22 H -0.0032 0.6370 0.7172 0.031 Uiso 1 1 calc R U . . .
C23 C 0.0123(3) 0.5017(2) 0.7059(2) 0.0407(10) Uani 1 1 d . . . . .
H23A H -0.0438 0.4885 0.7377 0.061 Uiso 1 1 calc R U . . .
H23B H 0.0665 0.4580 0.7121 0.061 Uiso 1 1 calc R U . . .
H23C H -0.0125 0.4995 0.6581 0.061 Uiso 1 1 calc R U . . .
C24 C 0.1348(3) 0.6187(3) 0.66864(19) 0.0401(9) Uani 1 1 d . . . . .
H24A H 0.1608 0.6778 0.6790 0.060 Uiso 1 1 calc R U . . .
H24B H 0.1050 0.6182 0.6222 0.060 Uiso 1 1 calc R U . . .
H24C H 0.1908 0.5761 0.6708 0.060 Uiso 1 1 calc R U . . .
N1 N 0.32442(19) 0.62173(17) 0.91323(12) 0.0207(5) Uani 1 1 d . . . . .
N2 N 0.06870(19) 0.45194(17) 0.94585(13) 0.0219(5) Uani 1 1 d . . . . .
N3 N 0.3133(2) 0.40248(16) 0.84299(12) 0.0207(5) Uani 1 1 d . . . . .
N4 N 0.09288(19) 0.59829(17) 0.79246(13) 0.0203(5) Uani 1 1 d . . . . .
O1 O 0.5774(2) 0.4808(2) 0.96565(17) 0.0592(9) Uani 1 1 d . . . . .
O2 O 0.58745(19) 0.51519(19) 0.80486(14) 0.0425(6) Uani 1 1 d . . . . .
La1 La 0.19063(2) 0.51965(2) 0.87368(2) 0.01778(4) Uani 1 1 d . . . . .
Na1 Na 0.45254(8) 0.50426(7) 0.88306(6) 0.0203(2) Uani 1 1 d . . . . .

loop_
_atom_site_aniso_label
_atom_site_aniso_U_11
_atom_site_aniso_U_22
_atom_site_aniso_U_33
_atom_site_aniso_U_23
_atom_site_aniso_U_13
_atom_site_aniso_U_12
C2 0.046(2) 0.051(2) 0.0320(19) -0.0163(17) -0.0040(15) 0.0198(19)
C1 0.020(4) 0.016(3) 0.023(3) -0.003(2) -0.001(3) -0.013(3)
C3 0.056(6) 0.032(4) 0.025(4) -0.003(3) 0.009(4) 0.004(4)
C1A 0.049(6) 0.053(7) 0.027(4) 0.000(4) 0.001(4) 0.028(5)
C3A 0.038(4) 0.033(4) 0.022(3) -0.004(2) -0.006(2) 0.001(3)
C02 0.042(2) 0.079(3) 0.046(2) 0.002(2) -0.015(2) 0.014(3)
C01 0.029(6) 0.076(9) 0.030(8) -0.014(7) -0.008(5) 0.010(5)
C03 0.034(5) 0.072(8) 0.023(5) 0.003(6) -0.002(4) -0.013(7)
C04 0.075(10) 0.040(6) 0.055(8) 0.015(6) -0.028(7) -0.030(6)
C01A 0.051(8) 0.046(7) 0.047(10) 0.007(7) -0.015(7) 0.009(6)
C03A 0.051(11) 0.091(10) 0.062(12) -0.010(12) -0.028(9) -0.008(9)
C04A 0.036(5) 0.038(5) 0.048(5) 0.005(4) -0.009(4) -0.005(3)
C4 0.0266(14) 0.0125(13) 0.0493(19) -0.0029(17) -0.0019(18) -0.0025(11)
C06 0.050(3) 0.048(3) 0.049(2) -0.0067(18) 0.011(2) 0.003(2)
C05 0.033(4) 0.048(3) 0.067(5) 0.011(3) 0.014(3) 0.011(3)
C07 0.053(4) 0.050(4) 0.041(5) 0.001(4) 0.027(4) 0.001(3)
C08 0.062(4) 0.032(5) 0.073(7) 0.004(3) 0.039(5) -0.015(3)
C05A 0.033(4) 0.048(3) 0.067(5) 0.011(3) 0.014(3) 0.011(3)
C07A 0.11(2) 0.048(14) 0.014(13) -0.005(12) 0.020(12) -0.040(14)
C08A 0.062(4) 0.032(5) 0.073(7) 0.004(3) 0.039(5) -0.015(3)
C5 0.037(2) 0.021(4) 0.036(6) 0.004(4) -0.002(5) -0.016(2)
C5A 0.037(2) 0.021(4) 0.036(6) 0.004(4) -0.002(5) -0.016(2)
C6 0.0367(19) 0.036(2) 0.037(2) 0.0205(17) 0.0069(16) 0.0043(16)
C7 0.0231(15) 0.0280(18) 0.0274(16) -0.0035(13) 0.0030(12) -0.0071(12)
C8 0.0350(19) 0.031(2) 0.045(2) -0.0094(17) 0.0075(16) 0.0025(16)
C9 0.0324(17) 0.038(2) 0.0233(16) -0.0037(14) 0.0007(13) -0.0050(15)
C10 0.0226(14) 0.0258(17) 0.0254(15) -0.0008(12) -0.0016(11) -0.0073(12)
C11 0.0313(17) 0.0248(17) 0.0344(19) -0.0048(14) 0.0047(14) -0.0101(14)
C12 0.0275(16) 0.039(2) 0.040(2) -0.0023(16) -0.0093(15) -0.0091(14)
C13 0.0190(13) 0.0146(12) 0.0244(15) -0.0003(11) 0.0000(11) -0.0005(9)
C14 0.0257(17) 0.0267(16) 0.0218(15) 0.0072(12) -0.0040(12) 0.0009(13)
C15 0.0313(16) 0.0293(17) 0.052(2) -0.0116(18) 0.0031(18) 0.0081(14)
C16 0.024(5) 0.023(5) 0.019(4) -0.005(3) 0.000(3) -0.002(4)
C17 0.049(6) 0.032(5) 0.021(4) 0.002(3) -0.002(3) -0.004(4)
C16A 0.018(3) 0.011(3) 0.017(2) -0.0019(18) 0.0016(17) 0.003(2)
C17A 0.035(4) 0.024(4) 0.018(3) -0.001(2) 0.006(2) 0.000(3)
C18 0.064(3) 0.035(2) 0.0226(17) 0.0008(15) -0.0132(16) -0.0208(19)
C19 0.0307(17) 0.0214(16) 0.0229(16) -0.0023(12) -0.0071(12) 0.0081(13)
C20 0.0350(19) 0.036(2) 0.038(2) 0.0047(15) 0.0041(14) 0.0155(16)
C21 0.044(2) 0.0186(17) 0.057(2) -0.0014(16) -0.0083(19) 0.0085(16)
C22 0.0274(16) 0.0262(17) 0.0248(16) -0.0020(13) -0.0088(12) 0.0111(13)
C23 0.042(2) 0.037(3) 0.043(2) -0.0109(16) -0.0224(16) 0.0044(16)
C24 0.043(2) 0.050(3) 0.0273(18) 0.0013(17) 0.0039(15) 0.0131(18)
N1 0.0219(13) 0.0215(13) 0.0185(12) 0.0003(9) -0.0025(9) 0.0009(10)
N2 0.0218(12) 0.0197(13) 0.0242(13) -0.0011(10) -0.0009(10) -0.0045(10)
N3 0.0259(12) 0.0190(12) 0.0171(11) 0.0035(9) -0.0044(11) -0.0064(11)
N4 0.0219(12) 0.0178(13) 0.0212(12) 0.0013(10) -0.0042(9) 0.0054(10)
O1 0.0617(18) 0.0457(17) 0.070(2) 0.0256(17) -0.0433(16) -0.0199(18)
O2 0.0340(13) 0.0370(14) 0.0567(16) -0.0006(14) 0.0209(12) -0.0049(13)
La1 0.01440(6) 0.01507(7) 0.02388(7) 0.00656(7) -0.00378(7) -0.00111(6)
Na1 0.0170(5) 0.0178(6) 0.0262(6) 0.0009(5) -0.0024(4) -0.0022(4)

loop_
_atom_type_symbol
_atom_type_description
_atom_type_scat_dispersion_real
_atom_type_scat_dispersion_imag
_atom_type_scat_source
C C 0.0033 0.0016 'International Tables Vol C Tables 4.2.6.8 and 6.1.1.4'
N N 0.0061 0.0033 'International Tables Vol C Tables 4.2.6.8 and 6.1.1.4'
O O 0.0106 0.0060 'International Tables Vol C Tables 4.2.6.8 and 6.1.1.4'
La La -0.2871 2.4523 'International Tables Vol C Tables 4.2.6.8 and 6.1.1.4'
Na Na 0.0362 0.0249 'International Tables Vol C Tables 4.2.6.8 and 6.1.1.4'
H H 0.0000 0.0000 'International Tables Vol C Tables 4.2.6.8 and 6.1.1.4'

loop_
_geom_angle_atom_site_label_1
_geom_angle_atom_site_label_2
_geom_angle_atom_site_label_3
_geom_angle
C3 C1 N1 129.8(10)
C3 C1 C2 116.3(9)
N1 C1 C2 108.5(6)
C3 C1 La1 112.6(7)
N1 C1 La1 56.4(3)
C2 C1 La1 120.4(5)
C3A C1A N1 121.2(6)
C3A C1A C2 121.8(6)
N1 C1A C2 116.3(6)
C01A C02 C03A 101.1(13)
C03 C02 C01 106.0(14)
O1 C01 C02 102.9(14)
C04 C03 C02 108.8(19)
C03 C04 O1 103.7(15)
O1 C01A C02 114.3(14)
C04A C03A C02 106.3(19)
C03A C04A O1 107.9(14)
N1 C4 C6 109.1(3)
N1 C4 C5 124.0(7)
C6 C4 C5 99.8(8)
N1 C4 C5A 107.6(6)
C6 C4 C5A 115.6(6)
C05 C06 C07 106.5(5)
C05A C06 C07A 102(2)
O2 C05 C06 105.0(5)
C06 C07 C08 105.3(7)
O2 C08 C07 105.8(8)
O2 C05A C06 103.6(19)
C08A C07A C06 103(3)
O2 C08A C07A 114(4)
N2 C7 C9 112.9(3)
N2 C7 C8 110.2(3)
C9 C7 C8 109.8(3)
N2 C10 C11 114.3(3)
N2 C10 C12 114.5(3)
C11 C10 C12 109.2(3)
N2 C10 La1 49.52(14)
C11 C10 La1 125.3(2)
C12 C10 La1 125.3(2)
N3 C13 C14 108.7(2)
N3 C13 C15 115.2(3)
C14 C13 C15 108.9(3)
C17 C16 N3 107.1(8)
C17 C16 C18 106.9(7)
N3 C16 C18 105.6(5)
N3 C16A C17A 112.8(5)
N3 C16A C18 114.1(4)
C17A C16A C18 104.6(5)
N3 C16A La1 56.5(2)
C17A C16A La1 133.6(4)
C18 C16A La1 121.2(4)
N4 C19 C21 114.9(3)
N4 C19 C20 114.2(3)
C21 C19 C20 110.1(3)
N4 C19 La1 49.03(13)
C21 C19 La1 130.1(2)
C20 C19 La1 119.5(2)
N4 C22 C24 112.0(3)
N4 C22 C23 110.4(3)
C24 C22 C23 110.2(3)
C4 N1 C1A 106.5(6)
C4 N1 C1 126.7(4)
C4 N1 La1 125.0(2)
C1A N1 La1 116.9(6)
C1 N1 La1 93.0(3)
C4 N1 Na1 103.25(18)
C1A N1 Na1 115.1(3)
C1 N1 Na1 115.4(4)
La1 N1 Na1 87.77(8)
C10 N2 C7 114.5(2)
C10 N2 La1 102.40(18)
C7 N2 La1 143.1(2)
C16A N3 C13 122.8(3)
C13 N3 C16 102.6(4)
C16A N3 La1 94.2(3)
C13 N3 La1 124.94(18)
C16 N3 La1 122.8(4)
C16A N3 Na1 118.2(2)
C13 N3 Na1 104.73(17)
C16 N3 Na1 111.0(3)
La1 N3 Na1 87.70(8)
C22 N4 C19 114.5(2)
C22 N4 La1 142.3(2)
C19 N4 La1 102.90(17)
C01A O1 C04A 101.1(10)
C01 O1 C04 115.2(11)
C01A O1 Na1 134.6(9)
C01 O1 Na1 127.9(9)
C04A O1 Na1 121.2(4)
C04 O1 Na1 116.6(5)
C08 O2 C05 105.9(5)
C08A O2 C05A 111(2)
C08A O2 Na1 133(2)
C08 O2 Na1 133.4(4)
C05 O2 Na1 118.4(3)
C05A O2 Na1 114.3(11)
N4 La1 N2 104.10(9)
N4 La1 N1 106.14(9)
N2 La1 N1 125.10(8)
N4 La1 N3 124.11(8)
N2 La1 N3 105.78(8)
N1 La1 N3 93.47(8)
N4 La1 C16A 94.93(13)
N2 La1 C16A 115.40(12)
N1 La1 C16A 106.36(12)
N3 La1 C16A 29.30(13)
N4 La1 C1 117.7(2)
N2 La1 C1 94.5(2)
N1 La1 C1 30.6(2)
N3 La1 C1 105.7(2)
N4 La1 C10 93.02(9)
N2 La1 C10 28.08(8)
N1 La1 C10 152.30(8)
N3 La1 C10 91.98(9)
C16A La1 C10 91.34(12)
C1 La1 C10 122.2(2)
N4 La1 C19 28.06(8)
N2 La1 C19 94.57(9)
N1 La1 C19 91.46(9)
N3 La1 C19 150.91(8)
C16A La1 C19 122.46(13)
C1 La1 C19 92.9(2)
C10 La1 C19 96.84(9)
N4 La1 Na1 127.83(7)
N2 La1 Na1 128.06(7)
N1 La1 Na1 46.78(6)
N3 La1 Na1 46.69(6)
C16A La1 Na1 64.50(12)
C1 La1 Na1 64.5(2)
C10 La1 Na1 132.06(7)
C19 La1 Na1 131.09(7)
O1 Na1 O2 85.31(12)
O1 Na1 N3 129.30(11)
O2 Na1 N3 113.39(10)
O1 Na1 N1 115.01(12)
O2 Na1 N1 127.37(10)
N3 Na1 N1 91.06(9)
O1 Na1 La1 138.81(10)
O2 Na1 La1 135.87(8)
N3 Na1 La1 45.61(6)
N1 Na1 La1 45.45(6)

loop_
_geom_bond_atom_site_label_1
_geom_bond_atom_site_label_2
_geom_bond_distance
C2 C1A 1.512(9)
C2 C1 1.619(11)
C1 C3 1.118(13)
C1 N1 1.509(11)
C1 La1 2.957(9)
C1A C3A 1.432(10)
C1A N1 1.479(9)
C02 C01A 1.41(2)
C02 C03A 1.51(3)
C02 C03 1.52(4)
C02 C01 1.59(2)
C01 O1 1.41(3)
C03 C04 1.49(3)
C04 O1 1.525(13)
C01A O1 1.39(2)
C03A C04A 1.37(2)
C04A O1 1.449(9)
C4 N1 1.455(4)
C4 C6 1.503(6)
C4 C5 1.522(18)
C4 C5A 1.577(13)
C06 C05 1.497(8)
C06 C07 1.497(12)
C06 C05A 1.50(3)
C06 C07A 1.60(4)
C05 O2 1.460(7)
C07 C08 1.506(12)
C08 O2 1.447(9)
C05A O2 1.48(3)
C07A C08A 1.36(5)
C08A O2 1.26(4)
C7 N2 1.464(4)
C7 C9 1.524(5)
C7 C8 1.529(5)
C10 N2 1.461(4)
C10 C11 1.527(5)
C10 C12 1.548(4)
C10 La1 3.031(3)
C13 N3 1.461(4)
C13 C14 1.522(4)
C13 C15 1.530(4)
C16 C17 1.485(14)
C16 N3 1.574(8)
C16 C18 1.604(8)
C16A N3 1.450(5)
C16A C17A 1.543(9)
C16A C18 1.566(6)
C16A La1 2.955(6)
C19 N4 1.466(4)
C19 C21 1.528(5)
C19 C20 1.537(5)
C19 La1 3.038(3)
C22 N4 1.466(4)
C22 C24 1.519(5)
C22 C23 1.533(5)
N1 La1 2.465(2)
N1 Na1 2.521(3)
N2 La1 2.360(3)
N3 La1 2.472(3)
N3 Na1 2.517(3)
N4 La1 2.353(2)
O1 Na1 2.318(3)
O2 Na1 2.336(3)
La1 Na1 3.4567(11)
